data_1506120
loop_
_publ_author_name
'Xie, Ling-Hai'
'Hou, Xiao-Ya'
'Hua, Yu-Ran'
'Tang, Chao'
'Liu, Feng'
'Fan, Qu-Li'
'Huang, Wei'

_publ_section_title
;
 Facile synthesis of complicated 9,9-diarylfluorenes based on
 BF3.Et2O-mediated Friedel-Crafts reaction.
;
_journal_issue 17
_journal_name_full 'Organic letters'
_journal_page_first 3701
_journal_page_last 3704
_journal_paper_doi 10.1021/ol061268j
_journal_volume 8
_journal_year 2006
_chemical_formula_sum 'C35 H22'
_chemical_formula_weight 442.53
_chemical_name_systematic
; 
 ? 
;
_space_group_IT_number 14
_symmetry_cell_setting monoclinic
_symmetry_space_group_name_Hall '-P 2ybc'
_symmetry_space_group_name_H-M 'P 1 21/c 1'
_atom_sites_solution_hydrogens geom
_atom_sites_solution_primary direct
_atom_sites_solution_secondary difmap
_audit_creation_method SHELXL-97
_cell_angle_alpha 90.00
_cell_angle_beta 94.143(4)
_cell_angle_gamma 90.00
_cell_formula_units_Z 4
_cell_length_a 14.922(4)
_cell_length_b 8.735(2)
_cell_length_c 17.450(5)
_cell_measurement_reflns_used 410
_cell_measurement_temperature 297(2)
_cell_measurement_theta_max 26.639
_cell_measurement_theta_min 2.609
_cell_volume 2268.6(10)
_computing_cell_refinement 'Bruker XSCANS'
_computing_data_collection 'Bruker XSCANS'
_computing_data_reduction 'Bruker SHELXTL'
_computing_molecular_graphics 'Bruker SHELXTL'
_computing_publication_material 'Bruker SHELXTL'
_computing_structure_refinement 'SHELXL-97 (Sheldrick, 1997)'
_computing_structure_solution 'SHELXS-97 (Sheldrick, 1990)'
_diffrn_ambient_temperature 297(2)
_diffrn_measured_fraction_theta_full 0.998
_diffrn_measured_fraction_theta_max 0.998
_diffrn_measurement_device_type 'Bruker P4'
_diffrn_measurement_method '\w scans'
_diffrn_radiation_monochromator graphite
_diffrn_radiation_source 'fine-focus sealed tube'
_diffrn_radiation_type MoK\a
_diffrn_radiation_wavelength 0.71073
_diffrn_reflns_av_R_equivalents 0.0298
_diffrn_reflns_av_sigmaI/netI 0.0341
_diffrn_reflns_limit_h_max 18
_diffrn_reflns_limit_h_min -18
_diffrn_reflns_limit_k_max 10
_diffrn_reflns_limit_k_min -9
_diffrn_reflns_limit_l_max 21
_diffrn_reflns_limit_l_min -21
_diffrn_reflns_number 12903
_diffrn_reflns_theta_full 26.01
_diffrn_reflns_theta_max 26.01
_diffrn_reflns_theta_min 2.34
_diffrn_standards_decay_% 5.33
_exptl_absorpt_coefficient_mu 0.073
_exptl_absorpt_correction_T_max 0.9783
_exptl_absorpt_correction_T_min 0.9748
_exptl_absorpt_correction_type multi-scan
_exptl_absorpt_process_details sadabs
_exptl_crystal_density_diffrn 1.296
_exptl_crystal_density_meas 0
_exptl_crystal_density_method 'not measured'
_exptl_crystal_F_000 928
_exptl_crystal_size_max 0.35
_exptl_crystal_size_mid 0.35
_exptl_crystal_size_min 0.30
_refine_diff_density_max 0.152
_refine_diff_density_min -0.207
_refine_diff_density_rms 0.033
_refine_ls_extinction_method none
_refine_ls_goodness_of_fit_ref 1.028
_refine_ls_hydrogen_treatment constr
_refine_ls_matrix_type full
_refine_ls_number_parameters 316
_refine_ls_number_reflns 4460
_refine_ls_number_restraints 0
_refine_ls_restrained_S_all 1.028
_refine_ls_R_factor_all 0.0594
_refine_ls_R_factor_gt 0.0402
_refine_ls_shift/su_max 0.002
_refine_ls_shift/su_mean 0.000
_refine_ls_structure_factor_coef Fsqd
_refine_ls_weighting_details 'calc w=1/[\s^2^(Fo^2^)+(0.0533P)^2^+0.4496P] where P=(Fo^2^+2Fc^2^)/3'
_refine_ls_weighting_scheme calc
_refine_ls_wR_factor_gt 0.1017
_refine_ls_wR_factor_ref 0.1152
_reflns_number_gt 3245
_reflns_number_total 4460
_reflns_threshold_expression >2sigma(I)
_cod_data_source_file ol061268jsi20060525_010541.cif
_cod_data_source_block 60112a
_cod_depositor_comments
;
The following automatic conversions were performed:

'_symmetry_cell_setting' value 'Monoclinic' changed to 'monoclinic'
according to /home/saulius/struct/CIF-dictionaries/cif_core.dic
dictionary named 'cif_core.dic' version 2.4.1 from 2010-06-29.

Automatic conversion script
Id: cif_fix_values 1715 2011-07-08 13:25:40Z adriana 
;
_cod_original_cell_volume 2268.5(11)
_cod_original_sg_symbol_H-M P2(1)/c
_cod_database_code 1506120

loop_
_symmetry_equiv_pos_as_xyz
'x, y, z'
'-x, y+1/2, -z+1/2'
'-x, -y, -z'
'x, -y-1/2, z-1/2'

loop_
_atom_site_label
_atom_site_type_symbol
_atom_site_fract_x
_atom_site_fract_y
_atom_site_fract_z
_atom_site_U_iso_or_equiv
_atom_site_adp_type
_atom_site_occupancy
_atom_site_symmetry_multiplicity
_atom_site_calc_flag
_atom_site_refinement_flags
C1 C 0.22011(9) 0.30733(16) -0.02724(8) 0.0336(3) Uani 1 1 d .
C2 C 0.18212(9) 0.40601(17) 0.03586(8) 0.0350(3) Uani 1 1 d .
C3 C 0.23381(10) 0.52048(19) 0.07234(9) 0.0447(4) Uani 1 1 d .
H3A H 0.2933 0.5326 0.0610 0.054 Uiso 1 1 calc R
C4 C 0.19840(13) 0.6166(2) 0.12515(10) 0.0533(4) Uani 1 1 d .
H4A H 0.2340 0.6922 0.1493 0.064 Uiso 1 1 calc R
C5 C 0.10964(13) 0.6001(2) 0.14203(10) 0.0550(5) Uani 1 1 d .
H5A H 0.0855 0.6642 0.1778 0.066 Uiso 1 1 calc R
C6 C 0.05754(11) 0.4888(2) 0.10587(10) 0.0512(4) Uani 1 1 d .
H6A H -0.0022 0.4780 0.1168 0.061 Uiso 1 1 calc R
C7 C 0.09347(10) 0.39226(19) 0.05299(9) 0.0428(4) Uani 1 1 d .
H7A H 0.0575 0.3172 0.0287 0.051 Uiso 1 1 calc R
C8 C 0.19884(9) 0.39437(17) -0.10300(8) 0.0358(3) Uani 1 1 d .
C9 C 0.22008(11) 0.54346(18) -0.12114(9) 0.0451(4) Uani 1 1 d .
H9A H 0.2531 0.6046 -0.0858 0.054 Uiso 1 1 calc R
C10 C 0.19136(12) 0.6006(2) -0.19301(10) 0.0497(4) Uani 1 1 d .
H10A H 0.2051 0.7009 -0.2057 0.060 Uiso 1 1 calc R
C11 C 0.14271(11) 0.5105(2) -0.24583(10) 0.0512(4) Uani 1 1 d .
H11A H 0.1242 0.5506 -0.2938 0.061 Uiso 1 1 calc R
C12 C 0.12112(10) 0.3619(2) -0.22850(9) 0.0462(4) Uani 1 1 d .
H12A H 0.0886 0.3011 -0.2643 0.055 Uiso 1 1 calc R
C13 C 0.14897(9) 0.30460(17) -0.15630(8) 0.0368(3) Uani 1 1 d .
C14 C 0.13169(9) 0.15679(17) -0.12103(9) 0.0376(3) Uani 1 1 d .
C15 C 0.08485(11) 0.0308(2) -0.15154(10) 0.0491(4) Uani 1 1 d .
H15A H 0.0607 0.0317 -0.2022 0.059 Uiso 1 1 calc R
C16 C 0.07474(12) -0.0945(2) -0.10593(11) 0.0547(5) Uani 1 1 d .
H16A H 0.0435 -0.1794 -0.1258 0.066 Uiso 1 1 calc R
C17 C 0.11053(11) -0.0962(2) -0.03062(11) 0.0519(4) Uani 1 1 d .
H17A H 0.1026 -0.1818 -0.0002 0.062 Uiso 1 1 calc R
C18 C 0.15815(10) 0.02861(19) -0.00008(10) 0.0448(4) Uani 1 1 d .
H18A H 0.1826 0.0263 0.0505 0.054 Uiso 1 1 calc R
C19 C 0.16913(9) 0.15674(17) -0.04526(8) 0.0347(3) Uani 1 1 d .
C20 C 0.32221(9) 0.27365(16) -0.01234(8) 0.0341(3) Uani 1 1 d .
C21 C 0.37811(10) 0.29552(19) -0.07135(9) 0.0435(4) Uani 1 1 d .
H21A H 0.3535 0.3331 -0.1181 0.052 Uiso 1 1 calc R
C22 C 0.46912(10) 0.2637(2) -0.06343(10) 0.0478(4) Uani 1 1 d .
H22A H 0.5041 0.2804 -0.1046 0.057 Uiso 1 1 calc R
C23 C 0.50884(10) 0.20728(18) 0.00491(9) 0.0412(4) Uani 1 1 d .
C24 C 0.60334(10) 0.17241(19) 0.01486(11) 0.0494(4) Uani 1 1 d .
H24A H 0.6395 0.1896 -0.0255 0.059 Uiso 1 1 calc R
C25 C 0.64013(10) 0.1157(2) 0.08114(11) 0.0520(4) Uani 1 1 d .
H25A H 0.7016 0.0963 0.0861 0.062 Uiso 1 1 calc R
C26 C 0.58735(10) 0.08430(18) 0.14430(10) 0.0466(4) Uani 1 1 d .
C27 C 0.49359(10) 0.11506(17) 0.13604(9) 0.0391(4) Uani 1 1 d .
C28 C 0.45408(9) 0.18026(16) 0.06628(9) 0.0357(3) Uani 1 1 d .
C29 C 0.35998(9) 0.21307(16) 0.05821(8) 0.0337(3) Uani 1 1 d .
C30 C 0.30942(9) 0.17915(18) 0.12346(9) 0.0384(4) Uani 1 1 d .
H30A H 0.2486 0.2032 0.1209 0.046 Uiso 1 1 calc R
C31 C 0.34687(10) 0.11403(19) 0.18800(9) 0.0448(4) Uani 1 1 d .
H31A H 0.3108 0.0920 0.2279 0.054 Uiso 1 1 calc R
C32 C 0.43993(10) 0.07807(18) 0.19683(9) 0.0435(4) Uani 1 1 d .
C33 C 0.47929(12) 0.0098(2) 0.26371(10) 0.0560(5) Uani 1 1 d .
H33A H 0.4437 -0.0175 0.3031 0.067 Uiso 1 1 calc R
C34 C 0.57045(13) -0.0172(2) 0.27142(12) 0.0630(5) Uani 1 1 d .
H34A H 0.5961 -0.0606 0.3165 0.076 Uiso 1 1 calc R
C35 C 0.62374(12) 0.0196(2) 0.21311(12) 0.0586(5) Uani 1 1 d .
H35A H 0.6852 0.0011 0.2194 0.070 Uiso 1 1 calc R

loop_
_atom_site_aniso_label
_atom_site_aniso_U_11
_atom_site_aniso_U_22
_atom_site_aniso_U_33
_atom_site_aniso_U_23
_atom_site_aniso_U_13
_atom_site_aniso_U_12
C1 0.0328(7) 0.0361(8) 0.0315(8) -0.0008(6) -0.0007(6) -0.0010(6)
C2 0.0361(7) 0.0376(8) 0.0307(8) 0.0017(6) -0.0020(6) 0.0020(6)
C3 0.0410(8) 0.0476(10) 0.0448(9) -0.0050(8) -0.0020(7) -0.0021(7)
C4 0.0643(11) 0.0497(10) 0.0451(10) -0.0110(8) -0.0020(8) -0.0008(8)
C5 0.0719(12) 0.0507(11) 0.0437(10) -0.0066(8) 0.0130(9) 0.0101(9)
C6 0.0474(9) 0.0548(11) 0.0528(11) -0.0003(9) 0.0132(8) 0.0058(8)
C7 0.0402(8) 0.0451(9) 0.0429(9) -0.0023(7) 0.0022(7) -0.0008(7)
C8 0.0333(7) 0.0391(8) 0.0347(8) -0.0011(6) 0.0011(6) 0.0051(6)
C9 0.0530(9) 0.0399(9) 0.0421(9) -0.0008(7) 0.0022(7) -0.0003(7)
C10 0.0596(10) 0.0427(9) 0.0474(10) 0.0102(8) 0.0085(8) 0.0079(8)
C11 0.0513(9) 0.0636(12) 0.0386(9) 0.0124(8) 0.0022(7) 0.0150(8)
C12 0.0415(8) 0.0602(11) 0.0358(9) -0.0016(8) -0.0041(7) 0.0045(7)
C13 0.0313(7) 0.0438(9) 0.0348(8) -0.0012(7) 0.0004(6) 0.0051(6)
C14 0.0318(7) 0.0415(9) 0.0391(8) -0.0052(7) 0.0003(6) 0.0017(6)
C15 0.0474(9) 0.0538(11) 0.0452(10) -0.0101(8) -0.0039(7) -0.0073(8)
C16 0.0527(10) 0.0460(10) 0.0648(12) -0.0123(9) 0.0003(9) -0.0132(8)
C17 0.0488(9) 0.0426(10) 0.0642(12) 0.0049(8) 0.0039(8) -0.0084(8)
C18 0.0406(8) 0.0483(10) 0.0451(9) 0.0051(8) -0.0011(7) -0.0032(7)
C19 0.0291(7) 0.0372(8) 0.0375(8) -0.0024(6) 0.0016(6) 0.0021(6)
C20 0.0334(7) 0.0339(8) 0.0346(8) -0.0019(6) 0.0004(6) -0.0025(6)
C21 0.0419(8) 0.0506(10) 0.0382(9) 0.0063(7) 0.0037(7) -0.0005(7)
C22 0.0412(8) 0.0567(10) 0.0471(10) 0.0055(8) 0.0138(7) -0.0017(7)
C23 0.0350(7) 0.0401(9) 0.0487(9) -0.0024(7) 0.0034(7) -0.0027(6)
C24 0.0344(8) 0.0502(10) 0.0645(11) -0.0040(9) 0.0096(8) -0.0039(7)
C25 0.0308(8) 0.0508(10) 0.0733(13) -0.0085(9) -0.0030(8) 0.0020(7)
C26 0.0392(8) 0.0414(9) 0.0575(11) -0.0102(8) -0.0077(8) 0.0036(7)
C27 0.0374(8) 0.0359(8) 0.0428(9) -0.0058(7) -0.0060(7) 0.0009(6)
C28 0.0338(7) 0.0327(8) 0.0401(8) -0.0051(6) -0.0011(6) -0.0024(6)
C29 0.0327(7) 0.0335(8) 0.0346(8) -0.0020(6) -0.0002(6) -0.0022(6)
C30 0.0308(7) 0.0460(9) 0.0381(8) 0.0000(7) 0.0000(6) -0.0020(6)
C31 0.0437(8) 0.0540(10) 0.0365(9) 0.0043(7) 0.0020(7) -0.0022(7)
C32 0.0458(8) 0.0421(9) 0.0413(9) -0.0008(7) -0.0058(7) 0.0033(7)
C33 0.0628(11) 0.0599(11) 0.0440(10) 0.0031(8) -0.0060(8) 0.0093(9)
C34 0.0669(12) 0.0645(13) 0.0543(12) 0.0028(9) -0.0179(10) 0.0177(10)
C35 0.0462(9) 0.0587(11) 0.0676(13) -0.0054(10) -0.0186(9) 0.0135(8)

loop_
_atom_type_symbol
_atom_type_description
_atom_type_scat_dispersion_real
_atom_type_scat_dispersion_imag
_atom_type_scat_source
C C 0.0033 0.0016 'International Tables Vol C Tables 4.2.6.8 and 6.1.1.4'
H H 0.0000 0.0000 'International Tables Vol C Tables 4.2.6.8 and 6.1.1.4'

loop_
_geom_angle_atom_site_label_1
_geom_angle_atom_site_label_2
_geom_angle_atom_site_label_3
_geom_angle
C8 C1 C2 105.92(11)
C8 C1 C19 100.28(11)
C2 C1 C19 114.99(12)
C8 C1 C20 112.09(11)
C2 C1 C20 113.18(11)
C19 C1 C20 109.63(11)
C7 C2 C3 118.16(14)
C7 C2 C1 120.93(13)
C3 C2 C1 120.68(13)
C4 C3 C2 121.15(15)
C3 C4 C5 119.81(16)
C6 C5 C4 119.70(16)
C5 C6 C7 120.29(16)
C2 C7 C6 120.88(15)
C9 C8 C13 119.89(14)
C9 C8 C1 128.76(13)
C13 C8 C1 111.31(13)
C8 C9 C10 118.99(15)
C11 C10 C9 120.82(16)
C12 C11 C10 120.79(15)
C11 C12 C13 118.61(15)
C8 C13 C12 120.89(15)
C8 C13 C14 108.58(13)
C12 C13 C14 130.47(14)
C15 C14 C19 121.20(15)
C15 C14 C13 129.63(14)
C19 C14 C13 109.15(13)
C16 C15 C14 118.98(16)
C15 C16 C17 120.69(16)
C16 C17 C18 120.58(16)
C19 C18 C17 119.65(15)
C18 C19 C14 118.88(14)
C18 C19 C1 130.58(13)
C14 C19 C1 110.52(13)
C21 C20 C29 118.29(13)
C21 C20 C1 119.03(12)
C29 C20 C1 122.59(12)
C22 C21 C20 122.53(15)
C21 C22 C23 120.93(15)
C22 C23 C28 118.54(13)
C22 C23 C24 122.26(15)
C28 C23 C24 119.19(15)
C25 C24 C23 121.26(16)
C24 C25 C26 121.58(15)
C35 C26 C27 118.74(17)
C35 C26 C25 122.57(15)
C27 C26 C25 118.65(15)
C32 C27 C26 119.21(15)
C32 C27 C28 120.58(13)
C26 C27 C28 120.20(15)
C23 C28 C29 120.62(13)
C23 C28 C27 119.06(13)
C29 C28 C27 120.29(14)
C20 C29 C28 119.06(13)
C20 C29 C30 124.36(12)
C28 C29 C30 116.57(13)
C31 C30 C29 122.56(13)
C30 C31 C32 121.82(15)
C33 C32 C27 119.78(15)
C33 C32 C31 122.13(16)
C27 C32 C31 118.08(14)
C34 C33 C32 120.38(18)
C35 C34 C33 120.53(17)
C34 C35 C26 121.33(16)

loop_
_geom_bond_atom_site_label_1
_geom_bond_atom_site_label_2
_geom_bond_distance
C1 C8 1.538(2)
C1 C2 1.539(2)
C1 C19 1.541(2)
C1 C20 1.5550(19)
C2 C7 1.382(2)
C2 C3 1.389(2)
C3 C4 1.380(2)
C4 C5 1.385(3)
C5 C6 1.370(2)
C6 C7 1.386(2)
C8 C9 1.382(2)
C8 C13 1.391(2)
C9 C10 1.388(2)
C10 C11 1.378(2)
C11 C12 1.377(3)
C12 C13 1.391(2)
C13 C14 1.461(2)
C14 C15 1.389(2)
C14 C19 1.398(2)
C15 C16 1.368(3)
C16 C17 1.383(2)
C17 C18 1.387(2)
C18 C19 1.386(2)
C20 C21 1.384(2)
C20 C29 1.419(2)
C21 C22 1.383(2)
C22 C23 1.383(2)
C23 C28 1.413(2)
C23 C24 1.441(2)
C24 C25 1.339(2)
C25 C26 1.427(3)
C26 C35 1.401(2)
C26 C27 1.422(2)
C27 C32 1.412(2)
C27 C28 1.432(2)
C28 C29 1.4301(19)
C29 C30 1.441(2)
C30 C31 1.347(2)
C31 C32 1.421(2)
C32 C33 1.401(2)
C33 C34 1.377(3)
C34 C35 1.374(3)

loop_
_cod_related_entry_id
_cod_related_entry_database
_cod_related_entry_code
1 ChemSpider 21151994
